data_7118423
loop_
_publ_author_name
'Brennan, Bradley J.'
'Chen, Jeffrey'
'Rudshteyn, Benjamin'
'Chaudhuri, Subhajyoti'
'Mercado, Brandon Q.'
'Batista, Victor S.'
'Crabtree, Robert H.'
'Brudvig, Gary W.'

_publ_section_title
;
 Molecular titanium-hydroxamate complexes as models for TiO2 surface
 binding.
;
_journal_issue 14
_journal_name_full 'Chemical communications (Cambridge, England)'
_journal_page_first 2972
_journal_page_last 2975
_journal_paper_doi 10.1039/c5cc09857b
_journal_volume 52
_journal_year 2016
_chemical_formula_moiety 'C42 H36 N6 O15 Ti3, 6(C2 H6 O S)'
_chemical_formula_sum 'C54 H72 N6 O21 S6 Ti3'
_chemical_formula_weight 1477.23
_space_group_crystal_system trigonal
_space_group_IT_number 167
_space_group_name_Hall '-R 3 2"c'
_space_group_name_H-M_alt 'R -3 c :H'
_symmetry_space_group_name_Hall '-R 3 2"c'
_symmetry_space_group_name_H-M 'R -3 c :H'
_atom_sites_solution_hydrogens mixed
_atom_sites_solution_primary direct
_atom_sites_solution_secondary difmap
_audit_creation_method SHELXL-2014/7
_audit_update_record
;
2015-05-25 deposited with the CCDC.
2016-01-12 downloaded from the CCDC.
;
_cell_angle_alpha 90
_cell_angle_beta 90
_cell_angle_gamma 120
_cell_formula_units_Z 6
_cell_length_a 15.7049(9)
_cell_length_b 15.7049(9)
_cell_length_c 53.457(4)
_cell_measurement_reflns_used 34435
_cell_measurement_temperature 93(2)
_cell_measurement_theta_max 27.6
_cell_measurement_theta_min 3.0
_cell_volume 11418.4(13)
_computing_cell_refinement 'CrystalClear-SM Expert 2.0 r15 (Rigaku, 2011)'
_computing_data_collection 'CrystalClear-SM Expert 2.0 r15 (Rigaku, 2011)'
_computing_data_reduction 'CrystalClear-SM Expert 2.0 r15 (Rigaku, 2011)'
_computing_molecular_graphics
;
Dolomanov, O.V.; Bourhis, L.J.; Gildea, R.J.; Howard, J.A.K.; Puschmann, H., 
OLEX2: A complete structure solution, refinement and analysis program
(2009). J. Appl. Cryst., 42, 339-341.
;
_computing_publication_material 'SHELXL-2013 (Sheldrick, 2013)'
_computing_structure_refinement 'SHELXL-2014/7 (Sheldrick, 2014)'
_computing_structure_solution 'SHELXS-2013 (Sheldrick, 2013)'
_diffrn_ambient_temperature 93(2)
_diffrn_detector_area_resol_mean 10
_diffrn_measured_fraction_theta_full 0.998
_diffrn_measured_fraction_theta_max 0.998
_diffrn_measurement_device_type 'Rigaku R-AXIS RAPID imaging plate'
_diffrn_measurement_method \w
_diffrn_radiation_type MoK\a
_diffrn_radiation_wavelength 0.71075
_diffrn_reflns_av_R_equivalents 0.1488
_diffrn_reflns_av_unetI/netI 0.0390
_diffrn_reflns_laue_measured_fraction_full 0.998
_diffrn_reflns_laue_measured_fraction_max 0.998
_diffrn_reflns_limit_h_max 18
_diffrn_reflns_limit_h_min -18
_diffrn_reflns_limit_k_max 18
_diffrn_reflns_limit_k_min -18
_diffrn_reflns_limit_l_max 64
_diffrn_reflns_limit_l_min -64
_diffrn_reflns_number 59502
_diffrn_reflns_point_group_measured_fraction_full 0.998
_diffrn_reflns_point_group_measured_fraction_max 0.998
_diffrn_reflns_theta_full 25.242
_diffrn_reflns_theta_max 25.349
_diffrn_reflns_theta_min 3.091
_diffrn_source 'Sealed Tube'
_exptl_absorpt_coefficient_mu 0.538
_exptl_absorpt_correction_T_max 1.000
_exptl_absorpt_correction_T_min 0.714
_exptl_absorpt_correction_type multi-scan
_exptl_absorpt_process_details 'Jacobson, R. (1998) Private Communication'
_exptl_crystal_colour Colorless
_exptl_crystal_density_diffrn 1.289
_exptl_crystal_density_method 'not measured'
_exptl_crystal_description Block
_exptl_crystal_F_000 4608
_exptl_crystal_size_max 0.150
_exptl_crystal_size_mid 0.150
_exptl_crystal_size_min 0.150
_refine_diff_density_max 0.750
_refine_diff_density_min -0.295
_refine_diff_density_rms 0.079
_refine_ls_extinction_method none
_refine_ls_goodness_of_fit_ref 1.037
_refine_ls_hydrogen_treatment mixed
_refine_ls_matrix_type full
_refine_ls_number_parameters 172
_refine_ls_number_reflns 2324
_refine_ls_number_restraints 37
_refine_ls_restrained_S_all 1.054
_refine_ls_R_factor_all 0.1024
_refine_ls_R_factor_gt 0.0744
_refine_ls_shift/su_max 0.000
_refine_ls_shift/su_mean 0.000
_refine_ls_structure_factor_coef Fsqd
_refine_ls_weighting_details 'w=1/[\s^2^(Fo^2^)+(0.0925P)^2^+75.9534P] where P=(Fo^2^+2Fc^2^)/3'
_refine_ls_weighting_scheme calc
_refine_ls_wR_factor_gt 0.1801
_refine_ls_wR_factor_ref 0.1986
_reflns_Friedel_coverage 0.000
_reflns_number_gt 1682
_reflns_number_total 2324
_reflns_threshold_expression 'I > 2\s(I)'
_cod_data_source_file c5cc09857b2.cif
_cod_data_source_block spider-15003
_cod_depositor_comments 'Adding full bibliography for 7118422--7118424.cif.'
_cod_original_cell_volume 11418.5(15)
_cod_database_code 7118423
_shelx_shelxl_version_number 2014/7
_shelx_space_group_comment
; 
The symmetry employed for this shelxl refinement is uniquely defined 
by the following loop, which should always be used as a source of 
symmetry information in preference to the above space-group names. 
They are only intended as comments. 
;
_shelx_estimated_absorpt_t_min 0.924
_shelx_estimated_absorpt_t_max 0.924

loop_
_space_group_symop_operation_xyz
'x, y, z'
'-y, x-y, z'
'-x+y, -x, z'
'y, x, -z+1/2'
'x-y, -y, -z+1/2'
'-x, -x+y, -z+1/2'
'x+2/3, y+1/3, z+1/3'
'-y+2/3, x-y+1/3, z+1/3'
'-x+y+2/3, -x+1/3, z+1/3'
'y+2/3, x+1/3, -z+5/6'
'x-y+2/3, -y+1/3, -z+5/6'
'-x+2/3, -x+y+1/3, -z+5/6'
'x+1/3, y+2/3, z+2/3'
'-y+1/3, x-y+2/3, z+2/3'
'-x+y+1/3, -x+2/3, z+2/3'
'y+1/3, x+2/3, -z+7/6'
'x-y+1/3, -y+2/3, -z+7/6'
'-x+1/3, -x+y+2/3, -z+7/6'
'-x, -y, -z'
'y, -x+y, -z'
'x-y, x, -z'
'-y, -x, z-1/2'
'-x+y, y, z-1/2'
'x, x-y, z-1/2'
'-x+2/3, -y+1/3, -z+1/3'
'y+2/3, -x+y+1/3, -z+1/3'
'x-y+2/3, x+1/3, -z+1/3'
'-y+2/3, -x+1/3, z-1/6'
'-x+y+2/3, y+1/3, z-1/6'
'x+2/3, x-y+1/3, z-1/6'
'-x+1/3, -y+2/3, -z+2/3'
'y+1/3, -x+y+2/3, -z+2/3'
'x-y+1/3, x+2/3, -z+2/3'
'-y+1/3, -x+2/3, z+1/6'
'-x+y+1/3, y+2/3, z+1/6'
'x+1/3, x-y+2/3, z+1/6'

loop_
_atom_site_label
_atom_site_type_symbol
_atom_site_fract_x
_atom_site_fract_y
_atom_site_fract_z
_atom_site_U_iso_or_equiv
_atom_site_adp_type
_atom_site_occupancy
_atom_site_site_symmetry_order
_atom_site_calc_flag
_atom_site_refinement_flags_posn
_atom_site_refinement_flags_adp
_atom_site_refinement_flags_occupancy
_atom_site_disorder_assembly
_atom_site_disorder_group
Ti1 Ti 0.54045(7) 0.3333 0.5833 0.0363(4) Uani 1 2 d S T P . .
O1 O 0.5252(2) 0.3557(2) 0.54806(6) 0.0446(8) Uani 1 1 d . . . . .
O2 O 0.3877(2) 0.2397(2) 0.57635(6) 0.0438(8) Uani 1 1 d . . . . .
O3 O 0.6667 0.4354(3) 0.5833 0.0353(10) Uani 1 2 d S T P . .
N1 N 0.4289(3) 0.3213(3) 0.54101(8) 0.0467(10) Uani 1 1 d D . . . .
C1 C 0.3604(4) 0.2623(3) 0.55643(10) 0.0436(11) Uani 1 1 d . . . . .
C2 C 0.2554(4) 0.2272(4) 0.55124(11) 0.0529(14) Uani 1 1 d . . . . .
C3 C 0.2218(5) 0.2379(5) 0.52861(13) 0.0724(18) Uani 1 1 d . . . . .
H3 H 0.2663 0.2682 0.5151 0.087 Uiso 1 1 calc R U . . .
C4 C 0.1202(5) 0.2033(6) 0.52539(15) 0.083(2) Uani 1 1 d . . . . .
H4 H 0.0967 0.2115 0.5097 0.099 Uiso 1 1 calc R U . . .
C5 C 0.0577(5) 0.1597(5) 0.54391(15) 0.081(2) Uani 1 1 d . . . . .
H5 H -0.0105 0.1345 0.5412 0.097 Uiso 1 1 calc R U . . .
C6 C 0.0894(4) 0.1503(5) 0.56700(15) 0.0759(19) Uani 1 1 d . . . . .
H6 H 0.0437 0.1207 0.5803 0.091 Uiso 1 1 calc R U . . .
C7 C 0.1884(4) 0.1838(4) 0.57104(13) 0.0652(16) Uani 1 1 d . . . . .
H7 H 0.2107 0.1774 0.5871 0.078 Uiso 1 1 calc R U . . .
S1A S 0.4244(6) 0.4313(8) 0.47507(14) 0.0483(16) Uani 0.36 1 d . U P A 2
S1B S 0.4348(5) 0.4179(5) 0.47037(12) 0.116(3) Uani 0.64 1 d . U P A 1
O4 O 0.4095(3) 0.3458(3) 0.49137(7) 0.0687(11) Uani 1 1 d . U . . .
C8A C 0.3232(12) 0.4577(15) 0.4826(4) 0.071(4) Uani 0.36 1 d . U P A 2
H8AA H 0.3316 0.4831 0.4997 0.106 Uiso 0.36 1 calc R U P A 2
H8AB H 0.2595 0.3971 0.4812 0.106 Uiso 0.36 1 calc R U P A 2
H8AC H 0.3256 0.5068 0.4709 0.106 Uiso 0.36 1 calc R U P A 2
C8B C 0.3227(9) 0.4034(9) 0.4620(3) 0.103(4) Uani 0.64 1 d . U P A 1
H8BA H 0.2802 0.3364 0.4558 0.155 Uiso 0.64 1 calc R U P A 1
H8BB H 0.3319 0.4508 0.4489 0.155 Uiso 0.64 1 calc R U P A 1
H8BC H 0.2919 0.4146 0.4766 0.155 Uiso 0.64 1 calc R U P A 1
C9A C 0.3741(15) 0.3872(15) 0.4448(3) 0.072(5) Uani 0.36 1 d . U P A 2
H9AA H 0.4229 0.3822 0.4344 0.108 Uiso 0.36 1 calc R U P A 2
H9AB H 0.3567 0.4329 0.4370 0.108 Uiso 0.36 1 calc R U P A 2
H9AC H 0.3152 0.3223 0.4463 0.108 Uiso 0.36 1 calc R U P A 2
C9B C 0.4467(15) 0.3631(15) 0.4447(3) 0.154(6) Uani 0.64 1 d . U P A 1
H9BA H 0.5159 0.3820 0.4425 0.232 Uiso 0.64 1 calc R U P A 1
H9BB H 0.4242 0.3838 0.4301 0.232 Uiso 0.64 1 calc R U P A 1
H9BC H 0.4069 0.2916 0.4466 0.232 Uiso 0.64 1 calc R U P A 1
H1 H 0.424(4) 0.339(4) 0.5258(5) 0.056(16) Uiso 1 1 d D . . . .

loop_
_atom_site_aniso_label
_atom_site_aniso_U_11
_atom_site_aniso_U_22
_atom_site_aniso_U_33
_atom_site_aniso_U_23
_atom_site_aniso_U_13
_atom_site_aniso_U_12
Ti1 0.0372(5) 0.0383(7) 0.0339(6) -0.0020(5) -0.0010(2) 0.0191(3)
O1 0.0432(19) 0.0485(19) 0.0384(18) -0.0011(14) -0.0071(14) 0.0203(16)
O2 0.0424(19) 0.0374(17) 0.053(2) -0.0054(15) -0.0041(15) 0.0207(15)
O3 0.031(2) 0.0360(17) 0.037(2) -0.0015(9) -0.0030(18) 0.0156(11)
N1 0.050(3) 0.053(3) 0.045(2) -0.010(2) -0.018(2) 0.032(2)
C1 0.043(3) 0.033(2) 0.055(3) -0.010(2) -0.005(2) 0.019(2)
C2 0.055(3) 0.041(3) 0.074(4) -0.014(3) -0.014(3) 0.033(3)
C3 0.057(4) 0.086(5) 0.081(4) 0.001(4) -0.007(3) 0.041(4)
C4 0.064(4) 0.094(5) 0.094(5) 0.017(4) -0.016(4) 0.042(4)
C5 0.054(4) 0.085(5) 0.108(6) 0.002(4) -0.006(4) 0.038(4)
C6 0.049(3) 0.063(4) 0.112(6) -0.002(4) 0.004(4) 0.025(3)
C7 0.043(3) 0.051(3) 0.091(5) -0.004(3) 0.002(3) 0.015(3)
S1A 0.032(3) 0.061(3) 0.028(2) -0.0021(19) 0.0084(18) 0.006(2)
S1B 0.075(4) 0.090(4) 0.112(4) 0.055(3) -0.056(3) -0.013(2)
O4 0.068(3) 0.081(3) 0.050(2) 0.0054(19) -0.0110(18) 0.032(2)
C8A 0.055(9) 0.091(12) 0.067(9) 0.034(8) 0.015(7) 0.038(9)
C8B 0.076(6) 0.068(7) 0.120(9) 0.038(7) -0.052(6) 0.002(5)
C9A 0.068(11) 0.086(11) 0.040(6) 0.003(6) -0.011(6) 0.021(9)
C9B 0.146(13) 0.206(16) 0.104(8) 0.047(8) -0.011(8) 0.083(13)

loop_
_atom_type_symbol
_atom_type_description
_atom_type_scat_dispersion_real
_atom_type_scat_dispersion_imag
_atom_type_scat_source
C C 0.0033 0.0016 'International Tables Vol C Tables 4.2.6.8 and 6.1.1.4'
H H 0.0000 0.0000 'International Tables Vol C Tables 4.2.6.8 and 6.1.1.4'
N N 0.0061 0.0033 'International Tables Vol C Tables 4.2.6.8 and 6.1.1.4'
O O 0.0106 0.0060 'International Tables Vol C Tables 4.2.6.8 and 6.1.1.4'
S S 0.1246 0.1234 'International Tables Vol C Tables 4.2.6.8 and 6.1.1.4'
Ti Ti 0.2776 0.4457 'International Tables Vol C Tables 4.2.6.8 and 6.1.1.4'

loop_
_geom_angle_atom_site_label_1
_geom_angle_atom_site_label_2
_geom_angle_atom_site_label_3
_geom_angle
_geom_angle_site_symmetry_1
_geom_angle_site_symmetry_3
O3 Ti1 O3 99.2(3) . 2_655
O3 Ti1 O1 104.86(10) . 17
O3 Ti1 O1 91.10(10) 2_655 17
O3 Ti1 O1 91.10(10) . .
O3 Ti1 O1 104.87(10) 2_655 .
O1 Ti1 O1 155.4(2) 17 .
O3 Ti1 O2 92.93(15) . 17
O3 Ti1 O2 164.21(14) 2_655 17
O1 Ti1 O2 75.98(13) 17 17
O1 Ti1 O2 84.81(14) . 17
O3 Ti1 O2 164.21(14) . .
O3 Ti1 O2 92.93(15) 2_655 .
O1 Ti1 O2 84.81(14) 17 .
O1 Ti1 O2 75.97(14) . .
O2 Ti1 O2 77.11(17) 17 .
N1 O1 Ti1 113.7(3) . .
C1 O2 Ti1 112.2(3) . .
Ti1 O3 Ti1 140.8(3) 3_665 .
C1 N1 O1 117.3(4) . .
C1 N1 H1 130(4) . .
O1 N1 H1 112(4) . .
O2 C1 N1 117.2(4) . .
O2 C1 C2 121.7(5) . .
N1 C1 C2 121.1(5) . .
C3 C2 C7 119.1(6) . .
C3 C2 C1 123.2(6) . .
C7 C2 C1 117.6(5) . .
C2 C3 C4 119.4(6) . .
C2 C3 H3 120.3 . .
C4 C3 H3 120.3 . .
C5 C4 C3 120.7(7) . .
C5 C4 H4 119.6 . .
C3 C4 H4 119.6 . .
C4 C5 C6 121.2(7) . .
C4 C5 H5 119.4 . .
C6 C5 H5 119.4 . .
C5 C6 C7 120.0(7) . .
C5 C6 H6 120.0 . .
C7 C6 H6 120.0 . .
C6 C7 C2 119.5(6) . .
C6 C7 H7 120.3 . .
C2 C7 H7 120.3 . .
O4 S1A C9A 109.6(9) . .
O4 S1A C8A 107.4(6) . .
C9A S1A C8A 91.2(10) . .
O4 S1B C9B 106.3(8) . .
O4 S1B C8B 103.1(6) . .
C9B S1B C8B 95.1(9) . .
S1A C8A H8AA 109.5 . .
S1A C8A H8AB 109.5 . .
H8AA C8A H8AB 109.5 . .
S1A C8A H8AC 109.5 . .
H8AA C8A H8AC 109.5 . .
H8AB C8A H8AC 109.5 . .
S1B C8B H8BA 109.5 . .
S1B C8B H8BB 109.5 . .
H8BA C8B H8BB 109.5 . .
S1B C8B H8BC 109.5 . .
H8BA C8B H8BC 109.5 . .
H8BB C8B H8BC 109.5 . .
S1A C9A H9AA 109.5 . .
S1A C9A H9AB 109.5 . .
H9AA C9A H9AB 109.5 . .
S1A C9A H9AC 109.5 . .
H9AA C9A H9AC 109.5 . .
H9AB C9A H9AC 109.5 . .
S1B C9B H9BA 109.5 . .
S1B C9B H9BB 109.5 . .
H9BA C9B H9BB 109.5 . .
S1B C9B H9BC 109.5 . .
H9BA C9B H9BC 109.5 . .
H9BB C9B H9BC 109.5 . .

loop_
_geom_bond_atom_site_label_1
_geom_bond_atom_site_label_2
_geom_bond_distance
_geom_bond_site_symmetry_2
Ti1 O3 1.8223(16) .
Ti1 O3 1.8224(16) 2_655
Ti1 O1 1.955(3) 17
Ti1 O1 1.955(3) .
Ti1 O2 2.128(3) 17
Ti1 O2 2.128(3) .
O1 N1 1.379(5) .
O2 C1 1.263(6) .
O3 Ti1 1.8223(16) 3_665
N1 C1 1.304(7) .
N1 H1 0.87(2) .
C1 C2 1.480(7) .
C2 C3 1.363(8) .
C2 C7 1.405(8) .
C3 C4 1.417(9) .
C3 H3 0.9500 .
C4 C5 1.319(10) .
C4 H4 0.9500 .
C5 C6 1.366(10) .
C5 H5 0.9500 .
C6 C7 1.386(8) .
C6 H6 0.9500 .
C7 H7 0.9500 .
S1A O4 1.517(11) .
S1A C9A 1.782(18) .
S1A C8A 1.877(18) .
S1B O4 1.500(7) .
S1B C9B 1.68(2) .
S1B C8B 1.718(13) .
C8A H8AA 0.9800 .
C8A H8AB 0.9800 .
C8A H8AC 0.9800 .
C8B H8BA 0.9800 .
C8B H8BB 0.9800 .
C8B H8BC 0.9800 .
C9A H9AA 0.9800 .
C9A H9AB 0.9800 .
C9A H9AC 0.9800 .
C9B H9BA 0.9800 .
C9B H9BB 0.9800 .
C9B H9BC 0.9800 .

loop_
_geom_hbond_atom_site_label_D
_geom_hbond_atom_site_label_H
_geom_hbond_atom_site_label_A
_geom_hbond_distance_DH
_geom_hbond_distance_HA
_geom_hbond_distance_DA
_geom_hbond_angle_DHA
N1 H1 O4 0.87(2) 1.86(2) 2.720(6) 166(5)

loop_
_geom_torsion_atom_site_label_1
_geom_torsion_atom_site_label_2
_geom_torsion_atom_site_label_3
_geom_torsion_atom_site_label_4
_geom_torsion
_geom_torsion_site_symmetry_1
_geom_torsion_site_symmetry_4
O3 Ti1 O3 Ti1 -0.003(0) 2_655 3_665
O1 Ti1 O3 Ti1 93.62(11) 17 3_665
O1 Ti1 O3 Ti1 -105.26(10) . 3_665
O2 Ti1 O3 Ti1 169.89(9) 17 3_665
O2 Ti1 O3 Ti1 -139.9(4) . 3_665
Ti1 O1 N1 C1 -13.5(5) . .
Ti1 O2 C1 N1 14.4(5) . .
Ti1 O2 C1 C2 -162.8(3) . .
O1 N1 C1 O2 -1.5(6) . .
O1 N1 C1 C2 175.8(4) . .
O2 C1 C2 C3 -170.1(5) . .
N1 C1 C2 C3 12.7(8) . .
O2 C1 C2 C7 11.9(7) . .
N1 C1 C2 C7 -165.2(5) . .
C7 C2 C3 C4 -1.2(9) . .
C1 C2 C3 C4 -179.1(6) . .
C2 C3 C4 C5 -1.0(11) . .
C3 C4 C5 C6 2.7(12) . .
C4 C5 C6 C7 -2.2(11) . .
C5 C6 C7 C2 -0.1(9) . .
C3 C2 C7 C6 1.7(8) . .
C1 C2 C7 C6 179.8(5) . .
